data_1559026
loop_
_publ_author_name
'Kivekas, Raikko'
'Klinga, Martti'
'Almajano, Maria Pilar'
'Teixidor, Francesc'
'Casabo, Jaume'

_publ_section_title
;
 Disordered Crystal Structure of 2,11-Dithia[3.3]metaparacyclophane
;
_journal_name_full 'Acta Chemica Scandinavica'
_journal_page_first 1035
_journal_page_last 1037
_journal_paper_doi 10.3891/acta.chem.scand.47-1035
_journal_volume 47
_journal_year 1993
_chemical_formula_sum 'C16 H16 S2'
_chemical_formula_weight 272.43
_chemical_name_common
;
2,11-Dithia[3.3]metaparacyclophane
;
_space_group_IT_number 14
_space_group_name_Hall '-P 2ybc'
_space_group_name_H-M_alt 'P 1 21/c 1'
_symmetry_cell_setting monoclinic
_symmetry_Int_Tables_number 14
_symmetry_space_group_name_Hall '-P 2ybc'
_symmetry_space_group_name_H-M 'P 1 21/c 1'
_cell_angle_alpha 90.
_cell_angle_beta 97.84(1)
_cell_angle_gamma 90.
_cell_formula_units_Z 2
_cell_length_a 7.293(2)
_cell_length_b 12.539(4)
_cell_length_c 7.621(1)
_cell_volume 690.4(3)
_diffrn_ambient_temperature 295
_diffrn_radiation_probe x-ray
_diffrn_radiation_type MoK\a
_diffrn_radiation_wavelength 0.71069
_exptl_absorpt_coefficient_mu 0.035
_exptl_crystal_density_diffrn 1.310
_exptl_crystal_F_000 288
_refine_ls_number_parameters 52
_refine_ls_number_reflns 1179
_refine_ls_R_factor_gt 0.087
_refine_ls_wR_factor_gt 0.080
_cod_data_source_file Acta-Chem-Scand-1993-47-1035.cif
_cod_data_source_block 1
_cod_original_sg_symbol_H-M 'P 21/c'
_cod_database_code 1559026

loop_
_space_group_symop_id
_space_group_symop_operation_xyz
1 x,y,z
2 -x,1/2+y,1/2-z
3 -x,-y,-z
4 x,1/2-y,1/2+z

loop_
_atom_site_label
_atom_site_type_symbol
_atom_site_thermal_displace_type
_atom_site_fract_x
_atom_site_fract_y
_atom_site_fract_z
_atom_site_occupancy
_atom_site_U_iso_or_equiv
_atom_site_calc_flag
_atom_site_refinement_flags
_atom_site_disorder_assembly
_atom_site_disorder_group
S2 S Uiso 0.1029(2) 0.10480(10) 0.2234(2) 1.000 0.1069(6) . . . .
C1 C Uiso 0.157(2) 0.1900(7) 0.3900(10) 0.500 0.080(2) . . . .
C3 C Uiso 0.2750(10) 0.0430(7) 0.1417(9) 0.500 0.063(2) . . . .
C4 C Uiso 0.3670(10) -0.0480(4) 0.2544(6) 0.500 0.0588(7) . . . .
C5 C Uiso 0.2605(4) -0.1345(7) 0.2961(6) 0.500 0.0588(7) . . . .
C6 C Uiso 0.3400(10) -0.2138(4) 0.4108(7) 0.500 0.0588(7) . . . .
C7 C Uiso 0.5260(10) -0.2065(4) 0.4837(6) 0.500 0.0588(7) . . . .
C8 C Uiso 0.6328(4) -0.1200(7) 0.4419(6) 0.500 0.0588(7) . . . .
C9 C Uiso 0.5540(10) -0.0407(4) 0.3273(7) 0.500 0.0588(7) . . . .
C10 C Uiso 0.8280(10) -0.1110(9) 0.5280(10) 0.500 0.074(2) . . . .
C12 C Uiso 0.8100(10) 0.0213(7) 0.8280(10) 0.500 0.084(2) . . . .
C13 C Uiso 0.6396(7) 0.0721(6) 0.7296(6) 0.500 0.0614(7) . . . .
C14 C Uiso 0.4670(10) 0.0245(3) 0.7333(6) 0.500 0.0614(7) . . . .
C15 C Uiso 0.3105(6) 0.0649(6) 0.6277(6) 0.500 0.0614(7) . . . .
C16 C Uiso 0.3273(7) 0.1527(6) 0.5184(6) 0.500 0.0614(7) . . . .
C17 C Uiso 0.5000(10) 0.2003(3) 0.5146(6) 0.500 0.0614(7) . . . .
C18 C Uiso 0.6565(6) 0.1599(6) 0.6202(6) 0.500 0.0614(7) . . . .

loop_
_atom_type_symbol
_atom_type_description
_atom_type_scat_dispersion_real
_atom_type_scat_dispersion_imag
_atom_type_scat_source
C C 0.0033 0.0016 ' International Tables Vol C Tables 4.2.6.8 and 6.1.1.4'
S S 0.1246 0.1234 ' International Tables Vol C Tables 4.2.6.8 and 6.1.1.4'

loop_
_geom_angle_atom_site_label_1
_geom_angle_atom_site_label_2
_geom_angle_atom_site_label_3
_geom_angle
_geom_angle_site_symmetry_1
_geom_angle_site_symmetry_2
_geom_angle_site_symmetry_3
_geom_angle_publ_flag
C1 S2 C3 118.1(6) . . . yes
C1 S2 C10 37.6(4) . . 3_656 yes
C1 S2 C12 133.5(5) . . 3_656 yes
C3 S2 C10 106.4(4) . . 3_656 yes
C3 S2 C12 35.9(4) . . 3_656 yes
C10 S2 C12 101.8(4) 3_656 . 3_656 yes
S2 C1 C16 112.0(7) . . . yes
S2 C3 C4 115.7(5) . . . yes
C3 C4 C5 119.6(6) . . . no
C3 C4 C9 120.2(5) . . . no
C5 C4 C9 120.1(5) . . . no
C4 C5 C6 120.0(4) . . . no
C5 C6 C7 120.0(5) . . . no
C6 C7 C8 120.1(5) . . . no
C7 C8 C9 120.1(4) . . . no
C7 C8 C10 119.2(7) . . . no
C9 C8 C10 120.7(7) . . . no
C4 C9 C8 119.8(5) . . . no
S2 C10 C8 123.5(5) 3_656 . . yes
S2 C12 C13 124.5(6) 3_656 . . yes
C12 C13 C14 119.7(6) . . . no
C12 C13 C18 119.9(5) . . . no
C14 C13 C18 120.1(5) . . . no
C13 C14 C15 120.0(5) . . . no
C14 C15 C16 119.9(5) . . . no
C1 C16 C15 119.2(6) . . . no
C1 C16 C17 120.4(6) . . . no
C15 C16 C17 120.1(5) . . . no
C16 C17 C18 120.0(5) . . . no
C13 C18 C17 119.8(5) . . . no

loop_
_geom_bond_atom_site_label_1
_geom_bond_atom_site_label_2
_geom_bond_distance
_geom_bond_site_symmetry_1
_geom_bond_site_symmetry_2
_geom_bond_publ_flag
S2 C1 1.665(8) . . yes
S2 C3 1.666(8) . . yes
S2 C10 1.895(8) . 3_656 yes
S2 C12 1.768(9) . 3_656 yes
C1 C16 1.545(13) . . no
C3 C4 1.527(10) . . no
C4 C5 1.396(9) . . no
C4 C9 1.404(10) . . no
C5 C6 1.397(9) . . no
C6 C7 1.397(10) . . no
C7 C8 1.397(9) . . no
C8 C9 1.395(9) . . no
C8 C10 1.488(8) . . no
C12 C13 1.503(9) . . no
C13 C14 1.397(9) . . no
C13 C18 1.397(9) . . no
C14 C15 1.399(8) . . no
C15 C16 1.396(9) . . no
C16 C17 1.398(9) . . no
C17 C18 1.399(8) . . no

loop_
_geom_torsion_atom_site_label_1
_geom_torsion_atom_site_label_2
_geom_torsion_atom_site_label_3
_geom_torsion_atom_site_label_4
_geom_torsion
_geom_torsion_site_symmetry_1
_geom_torsion_site_symmetry_2
_geom_torsion_site_symmetry_3
_geom_torsion_site_symmetry_4
_geom_torsion_publ_flag
C3 S2 C1 C16 -35.9(8) . . . . no
C10 S2 C1 C16 44.3(5) 3_656 . . . no
C12 S2 C1 C16 4.6(11) 3_656 . . . no
C10 S2 C3 C4 37.1(7) 3_656 . . . no
C12 S2 C3 C4 -50.4(6) 3_656 . . . no
C1 S2 C3 C4 75.9(7) . . . . no
C3 S2 C10 C8 -31.9(10) 3_656 3_656 . . no
C1 S2 C12 C13 8.3(10) 3_656 3_656 . . no
C1 S2 C10 C8 83.2(12) 3_656 3_656 . . no
C10 S2 C12 C13 31.8(7) . 3_656 . . no
C3 S2 C12 C13 -70.0(7) 3_656 3_656 . . no
C12 S2 C10 C8 -68.6(9) . 3_656 . . no
S2 C1 C16 C17 103.7(8) . . . . no
S2 C1 C16 C15 -70.9(9) . . . . no
S2 C3 C4 C9 -116.3(6) . . . . no
S2 C3 C4 C5 58.6(7) . . . . no
C9 C4 C5 C6 0.1(8) . . . . no
C3 C4 C5 C6 -174.8(5) . . . . no
C5 C4 C9 C8 -0.2(8) . . . . no
C3 C4 C9 C8 174.7(5) . . . . no
C4 C5 C6 C7 0.0(8) . . . . no
C5 C6 C7 C8 -0.1(8) . . . . no
C6 C7 C8 C10 177.0(6) . . . . no
C6 C7 C8 C9 0.0(8) . . . . no
C10 C8 C9 C4 -176.8(6) . . . . no
C7 C8 C9 C4 0.1(8) . . . . no
C9 C8 C10 S2 118.9(7) . . . 3_656 no
C7 C8 C10 S2 -58.1(11) . . . 3_656 no
S2 C12 C13 C14 64.7(7) 3_656 . . . no
S2 C12 C13 C18 -108.5(7) 3_656 . . . no
C12 C13 C14 C15 -173.4(5) . . . . no
C18 C13 C14 C15 -0.2(8) . . . . no
C12 C13 C18 C17 173.4(6) . . . . no
C14 C13 C18 C17 0.2(8) . . . . no
C13 C14 C15 C16 0.1(8) . . . . no
C14 C15 C16 C1 174.4(6) . . . . no
C14 C15 C16 C17 -0.1(8) . . . . no
C1 C16 C17 C18 -174.4(6) . . . . no
C15 C16 C17 C18 0.1(8) . . . . no
C16 C17 C18 C13 -0.1(8) . . . . no
